data_7016893
loop_
_publ_author_name
'Adams, Jeramie J.'
'Arulsamy, Navamoney'
'Roddick, Dean M.'

_publ_section_title
;
 Acceptor (CF(3))PCPH pincer reactivity with (PPh(3))(3)Ir(CO)H.
;
_journal_issue 39
_journal_name_full 'Dalton transactions (Cambridge, England : 2003)'
_journal_page_first 10014
_journal_page_last 10019
_journal_paper_doi 10.1039/c1dt10952a
_journal_volume 40
_journal_year 2011
_chemical_formula_moiety 'C124 H96 F48 Ir4 O4 P12'
_chemical_formula_sum 'C124 H96 F48 Ir4 O4 P12'
_chemical_formula_weight 3702.45
_chemical_name_common '[(?-CF3PCPH)Ir(H)(CO)(PPh3)]4'
_chemical_name_systematic
;

?

;
_space_group_IT_number 15
_symmetry_cell_setting monoclinic
_symmetry_space_group_name_Hall '-C 2yc'
_symmetry_space_group_name_H-M 'C 1 2/c 1'
_atom_sites_solution_hydrogens geom
_atom_sites_solution_primary direct
_atom_sites_solution_secondary difmap
_audit_creation_method SHELXL-97
_cell_angle_alpha 90.00
_cell_angle_beta 117.509(1)
_cell_angle_gamma 90.00
_cell_formula_units_Z 4
_cell_length_a 35.067(2)
_cell_length_b 12.4089(8)
_cell_length_c 37.446(3)
_cell_measurement_reflns_used 7023
_cell_measurement_temperature 150(2)
_cell_measurement_theta_max 25.13
_cell_measurement_theta_min 2.57
_cell_volume 14452.1(17)
_computing_cell_refinement 'Bruker APEX2 V. 2.2 (Bruker AXS Inc, 2007)'
_computing_data_collection 'Bruker APEX2 V. 2.2 (Bruker AXS Inc, 2007)'
_computing_data_reduction 'Bruker SAINT V. 7.34a (Bruker AXS Inc, 2007)'
_computing_molecular_graphics 'Bruker SHELXTL V. 6.14 (Bruker, 2001)'
_computing_publication_material 'Bruker SHELXTL V. 6.14 (Bruker, 2001)'
_computing_structure_refinement 'SHELXL-97 (Sheldrick, 1997)'
_computing_structure_solution 'SHELXS-97 (Sheldrick, 1997)'
_diffrn_ambient_temperature 150(2)
_diffrn_measured_fraction_theta_full 0.994
_diffrn_measured_fraction_theta_max 0.994
_diffrn_measurement_device_type 'CCD area detector'
_diffrn_measurement_method 'phi and omega scans'
_diffrn_radiation_monochromator graphite
_diffrn_radiation_source 'fine-focus sealed tube'
_diffrn_radiation_type MoK\a
_diffrn_radiation_wavelength 0.71073
_diffrn_reflns_av_R_equivalents 0.0583
_diffrn_reflns_av_sigmaI/netI 0.0667
_diffrn_reflns_limit_h_max 43
_diffrn_reflns_limit_h_min -43
_diffrn_reflns_limit_k_max 15
_diffrn_reflns_limit_k_min -15
_diffrn_reflns_limit_l_max 46
_diffrn_reflns_limit_l_min -44
_diffrn_reflns_number 42695
_diffrn_reflns_theta_full 26.37
_diffrn_reflns_theta_max 26.37
_diffrn_reflns_theta_min 2.41
_exptl_absorpt_coefficient_mu 3.914
_exptl_absorpt_correction_T_max 0.782
_exptl_absorpt_correction_T_min 0.612
_exptl_absorpt_correction_type multi-scan
_exptl_absorpt_process_details 'SADABS (Bruker AXS Inc., 2001)'
_exptl_crystal_colour colourless
_exptl_crystal_density_diffrn 1.702
_exptl_crystal_density_method 'not measured'
_exptl_crystal_description rectangular_prism
_exptl_crystal_F_000 7168
_exptl_crystal_size_max 0.13
_exptl_crystal_size_mid 0.12
_exptl_crystal_size_min 0.06
_refine_diff_density_max 4.942
_refine_diff_density_min -0.685
_refine_diff_density_rms 0.188
_refine_ls_extinction_method none
_refine_ls_goodness_of_fit_ref 1.034
_refine_ls_hydrogen_treatment constr
_refine_ls_matrix_type full
_refine_ls_number_parameters 865
_refine_ls_number_reflns 14702
_refine_ls_number_restraints 0
_refine_ls_restrained_S_all 1.034
_refine_ls_R_factor_all 0.0694
_refine_ls_R_factor_gt 0.0468
_refine_ls_shift/su_max 0.003
_refine_ls_shift/su_mean 0.000
_refine_ls_structure_factor_coef Fsqd
_refine_ls_weighting_details 'calc w=1/[\s^2^(Fo^2^)+(0.0801P)^2^+0.0000P] where P=(Fo^2^+2Fc^2^)/3'
_refine_ls_weighting_scheme calc
_refine_ls_wR_factor_gt 0.1261
_refine_ls_wR_factor_ref 0.1396
_reflns_number_gt 11014
_reflns_number_total 14702
_reflns_threshold_expression >2sigma(I)
_cod_data_source_file c1dt10952a.txt
_cod_data_source_block jja94a
_cod_depositor_comments
;
The following automatic conversions were performed:

'_symmetry_cell_setting' value 'Monoclinic' changed to 'monoclinic'
according to /home/saulius/struct/CIF-dictionaries/cif_core.dic
dictionary named 'cif_core.dic' version 2.4.1 from 2010-06-29.

Automatic conversion script
Id: cif_fix_values 1715 2011-07-08 13:25:40Z adriana 
;
_cod_original_cell_volume 14451.9(17)
_cod_original_sg_symbol_H-M C2/c
_cod_database_code 7016893

loop_
_symmetry_equiv_pos_as_xyz
'x, y, z'
'-x, y, -z+1/2'
'x+1/2, y+1/2, z'
'-x+1/2, y+1/2, -z+1/2'
'-x, -y, -z'
'x, -y, z-1/2'
'-x+1/2, -y+1/2, -z'
'x+1/2, -y+1/2, z-1/2'

loop_
_atom_site_label
_atom_site_type_symbol
_atom_site_fract_x
_atom_site_fract_y
_atom_site_fract_z
_atom_site_U_iso_or_equiv
_atom_site_adp_type
_atom_site_occupancy
_atom_site_symmetry_multiplicity
_atom_site_calc_flag
_atom_site_refinement_flags
Ir1 Ir 0.398562(8) 0.38643(2) 0.081036(8) 0.02205(9) Uani 1 1 d .
P1 P 0.46061(6) 0.45299(15) 0.08689(6) 0.0250(4) Uani 1 1 d .
P2 P 0.40073(6) 0.26775(15) 0.12637(6) 0.0250(4) Uani 1 1 d .
P3 P 0.33598(6) 0.48601(15) 0.04463(6) 0.0242(4) Uani 1 1 d .
C25 C 0.3865(2) 0.2856(6) 0.0382(2) 0.0296(17) Uani 1 1 d .
O1 O 0.3784(2) 0.2259(5) 0.01268(18) 0.0463(15) Uani 1 1 d .
Ir2 Ir 0.643479(9) 0.80434(2) 0.229723(8) 0.02230(9) Uani 1 1 d .
P4 P 0.33024(6) 0.73342(16) 0.20822(5) 0.0246(4) Uani 1 1 d .
P5 P 0.65618(6) 0.71127(15) 0.18233(6) 0.0252(4) Uani 1 1 d .
P6 P 0.58920(6) 0.92112(15) 0.20933(6) 0.0246(4) Uani 1 1 d .
C26 C 0.6891(3) 0.9066(6) 0.2399(2) 0.0317(17) Uani 1 1 d .
O2 O 0.71527(19) 0.9668(5) 0.24472(19) 0.0486(16) Uani 1 1 d .
C1 C 0.5180(2) 0.6997(6) 0.1493(2) 0.0261(16) Uani 1 1 d .
H1A H 0.5333 0.7009 0.1340 0.031 Uiso 1 1 calc R
C2 C 0.5146(2) 0.7948(6) 0.1683(2) 0.0294(17) Uani 1 1 d .
C3 C 0.4905(2) 0.7916(7) 0.1883(2) 0.0367(19) Uani 1 1 d .
H3A H 0.4866 0.8556 0.2002 0.044 Uiso 1 1 calc R
C4 C 0.4718(2) 0.6962(7) 0.1916(2) 0.0368(19) Uani 1 1 d .
H4A H 0.4557 0.6953 0.2063 0.044 Uiso 1 1 calc R
C5 C 0.4760(2) 0.6042(6) 0.1742(2) 0.0301(17) Uani 1 1 d .
H5A H 0.4629 0.5395 0.1768 0.036 Uiso 1 1 calc R
C6 C 0.4992(2) 0.6044(6) 0.1527(2) 0.0262(16) Uani 1 1 d .
C7 C 0.5059(2) 0.5025(6) 0.1340(2) 0.0275(16) Uani 1 1 d .
H7A H 0.5141 0.4443 0.1543 0.033 Uiso 1 1 calc R
H7B H 0.5308 0.5144 0.1287 0.033 Uiso 1 1 calc R
C8 C 0.4588(3) 0.5641(7) 0.0519(2) 0.038(2) Uani 1 1 d .
F8A F 0.44367(17) 0.5260(5) 0.01376(14) 0.0546(14) Uani 1 1 d .
F8B F 0.43257(18) 0.6408(4) 0.05105(17) 0.0567(14) Uani 1 1 d .
F8C F 0.49665(16) 0.6108(4) 0.06070(15) 0.0532(14) Uani 1 1 d .
C9 C 0.4941(3) 0.3554(7) 0.0738(3) 0.038(2) Uani 1 1 d .
F9A F 0.51146(17) 0.2822(4) 0.10316(16) 0.0529(14) Uani 1 1 d .
F9B F 0.47124(17) 0.3044(5) 0.03970(16) 0.0566(15) Uani 1 1 d .
F9C F 0.52689(16) 0.4020(5) 0.07039(17) 0.0569(15) Uani 1 1 d .
C10 C 0.5360(2) 0.8963(6) 0.1655(2) 0.0299(17) Uani 1 1 d .
H10A H 0.5168 0.9579 0.1627 0.036 Uiso 1 1 calc R
H10B H 0.5397 0.8934 0.1408 0.036 Uiso 1 1 calc R
C11 C 0.5725(2) 0.9697(6) 0.2485(3) 0.0350(18) Uani 1 1 d .
F11A F 0.56835(17) 0.8853(4) 0.26900(15) 0.0474(13) Uani 1 1 d .
F11B F 0.53532(15) 1.0231(4) 0.23391(14) 0.0453(12) Uani 1 1 d .
F11C F 0.60203(16) 1.0343(4) 0.27497(15) 0.0530(14) Uani 1 1 d .
C12 C 0.5977(3) 1.0611(6) 0.1948(3) 0.0361(19) Uani 1 1 d .
F12A F 0.56740(17) 1.1328(4) 0.19055(18) 0.0572(15) Uani 1 1 d .
F12B F 0.63454(18) 1.1033(4) 0.2220(2) 0.073(2) Uani 1 1 d .
F12C F 0.5981(2) 1.0597(4) 0.15981(19) 0.0654(17) Uani 1 1 d .
C13 C 0.3695(2) 0.4830(6) 0.1745(2) 0.0280(16) Uani 1 1 d .
H13A H 0.3459 0.4906 0.1485 0.034 Uiso 1 1 calc R
C14 C 0.3894(2) 0.3813(6) 0.1865(2) 0.0262(16) Uani 1 1 d .
C15 C 0.4230(3) 0.3696(7) 0.2243(2) 0.0345(18) Uani 1 1 d .
H15A H 0.4362 0.3013 0.2331 0.041 Uiso 1 1 calc R
C16 C 0.4378(3) 0.4590(7) 0.2500(2) 0.0367(19) Uani 1 1 d .
H16A H 0.4614 0.4512 0.2761 0.044 Uiso 1 1 calc R
C17 C 0.4183(2) 0.5574(7) 0.2379(2) 0.0320(18) Uani 1 1 d .
H17A H 0.4284 0.6175 0.2555 0.038 Uiso 1 1 calc R
C18 C 0.3832(2) 0.5696(6) 0.1989(2) 0.0256(15) Uani 1 1 d .
C19 C 0.3624(2) 0.6775(6) 0.1849(2) 0.0293(17) Uani 1 1 d .
H19A H 0.3434 0.6728 0.1555 0.035 Uiso 1 1 calc R
H19B H 0.3853 0.7301 0.1891 0.035 Uiso 1 1 calc R
C20 C 0.2876(3) 0.6267(7) 0.1922(2) 0.0361(19) Uani 1 1 d .
F20A F 0.27835(15) 0.5768(4) 0.15678(14) 0.0462(12) Uani 1 1 d .
F20B F 0.24999(15) 0.6669(5) 0.18735(16) 0.0516(13) Uani 1 1 d .
F20C F 0.29878(16) 0.5489(4) 0.21984(14) 0.0465(12) Uani 1 1 d .
C21 C 0.2987(3) 0.8308(7) 0.1665(2) 0.039(2) Uani 1 1 d .
F21A F 0.27004(17) 0.8866(4) 0.17310(16) 0.0582(15) Uani 1 1 d .
F21B F 0.32539(17) 0.9014(4) 0.16250(15) 0.0521(13) Uani 1 1 d .
F21C F 0.27601(17) 0.7848(4) 0.12988(14) 0.0527(14) Uani 1 1 d .
C22 C 0.3732(2) 0.2853(6) 0.1577(2) 0.0276(16) Uani 1 1 d .
H22A H 0.3421 0.2945 0.1397 0.033 Uiso 1 1 calc R
H22B H 0.3770 0.2188 0.1736 0.033 Uiso 1 1 calc R
C23 C 0.3792(3) 0.1293(6) 0.1067(3) 0.0353(19) Uani 1 1 d .
F23A F 0.39892(17) 0.0855(4) 0.08653(16) 0.0517(14) Uani 1 1 d .
F23B F 0.38286(19) 0.0565(4) 0.13466(16) 0.0547(14) Uani 1 1 d .
F23C F 0.33743(15) 0.1366(4) 0.08042(17) 0.0534(14) Uani 1 1 d .
C24 C 0.4556(3) 0.2191(7) 0.1657(3) 0.039(2) Uani 1 1 d .
F24A F 0.45512(15) 0.1553(4) 0.19448(14) 0.0461(12) Uani 1 1 d .
F24B F 0.47467(15) 0.1609(4) 0.14773(15) 0.0478(13) Uani 1 1 d .
F24C F 0.48114(14) 0.3017(4) 0.18392(14) 0.0413(12) Uani 1 1 d .
C27 C 0.3401(3) 0.6332(6) 0.0510(2) 0.0333(18) Uani 1 1 d .
C28 C 0.3118(3) 0.6994(6) 0.0191(3) 0.050(3) Uani 1 1 d .
H28A H 0.2921 0.6686 -0.0059 0.060 Uiso 1 1 calc R
C29 C 0.3131(4) 0.8094(7) 0.0247(4) 0.072(4) Uani 1 1 d .
H29A H 0.2949 0.8547 0.0031 0.087 Uiso 1 1 calc R
C30 C 0.3408(3) 0.8546(7) 0.0616(3) 0.061(3) Uani 1 1 d .
H30A H 0.3404 0.9303 0.0654 0.073 Uiso 1 1 calc R
C31 C 0.3692(3) 0.7894(6) 0.0933(3) 0.046(2) Uani 1 1 d .
H31A H 0.3888 0.8205 0.1182 0.055 Uiso 1 1 calc R
C32 C 0.3683(3) 0.6793(6) 0.0876(3) 0.0370(19) Uani 1 1 d .
H32A H 0.3872 0.6344 0.1091 0.044 Uiso 1 1 calc R
C33 C 0.3110(2) 0.4718(6) -0.0101(2) 0.0270(16) Uani 1 1 d .
C34 C 0.3368(3) 0.4608(8) -0.0288(2) 0.043(2) Uani 1 1 d .
H34A H 0.3672 0.4585 -0.0130 0.051 Uiso 1 1 calc R
C35 C 0.3189(3) 0.4531(8) -0.0700(2) 0.050(2) Uani 1 1 d .
H35A H 0.3372 0.4463 -0.0823 0.060 Uiso 1 1 calc R
C36 C 0.2749(3) 0.4552(7) -0.0939(2) 0.042(2) Uani 1 1 d .
H36A H 0.2628 0.4478 -0.1223 0.051 Uiso 1 1 calc R
C37 C 0.2493(3) 0.4679(6) -0.0761(2) 0.0365(19) Uani 1 1 d .
H37A H 0.2190 0.4725 -0.0921 0.044 Uiso 1 1 calc R
C38 C 0.2672(2) 0.4745(6) -0.0339(2) 0.0303(17) Uani 1 1 d .
H38A H 0.2488 0.4809 -0.0217 0.036 Uiso 1 1 calc R
C39 C 0.2904(2) 0.4551(6) 0.0542(2) 0.0274(16) Uani 1 1 d .
C40 C 0.2739(3) 0.3496(7) 0.0463(2) 0.0386(19) Uani 1 1 d .
H40A H 0.2887 0.2950 0.0398 0.046 Uiso 1 1 calc R
C41 C 0.2362(3) 0.3250(7) 0.0480(3) 0.039(2) Uani 1 1 d .
H41A H 0.2246 0.2544 0.0414 0.047 Uiso 1 1 calc R
C42 C 0.2156(3) 0.4011(8) 0.0592(3) 0.048(2) Uani 1 1 d .
H42A H 0.1901 0.3831 0.0607 0.057 Uiso 1 1 calc R
C43 C 0.2324(3) 0.5068(8) 0.0685(3) 0.045(2) Uani 1 1 d .
H43A H 0.2187 0.5603 0.0767 0.053 Uiso 1 1 calc R
C44 C 0.2691(2) 0.5300(7) 0.0656(2) 0.0351(18) Uani 1 1 d .
H44A H 0.2804 0.6011 0.0717 0.042 Uiso 1 1 calc R
C45 C 0.7093(2) 0.7368(6) 0.1861(2) 0.0284(16) Uani 1 1 d .
C46 C 0.7448(3) 0.7261(8) 0.2239(3) 0.046(2) Uani 1 1 d .
H46A H 0.7410 0.7036 0.2463 0.055 Uiso 1 1 calc R
C47 C 0.7859(3) 0.7483(9) 0.2290(3) 0.053(3) Uani 1 1 d .
H47A H 0.8102 0.7409 0.2547 0.063 Uiso 1 1 calc R
C48 C 0.7911(3) 0.7815(8) 0.1961(3) 0.050(2) Uani 1 1 d .
H48A H 0.8192 0.7964 0.1995 0.060 Uiso 1 1 calc R
C49 C 0.7575(3) 0.7928(9) 0.1602(3) 0.063(3) Uani 1 1 d .
H49A H 0.7619 0.8152 0.1381 0.075 Uiso 1 1 calc R
C50 C 0.7154(3) 0.7720(9) 0.1541(3) 0.055(3) Uani 1 1 d .
H50A H 0.6916 0.7821 0.1283 0.066 Uiso 1 1 calc R
C51 C 0.6202(3) 0.7440(6) 0.1296(2) 0.0303(17) Uani 1 1 d .
C52 C 0.6003(3) 0.6680(7) 0.0997(2) 0.0372(19) Uani 1 1 d .
H52A H 0.6033 0.5936 0.1064 0.045 Uiso 1 1 calc R
C53 C 0.5757(3) 0.6996(8) 0.0600(3) 0.047(2) Uani 1 1 d .
H53A H 0.5623 0.6469 0.0395 0.057 Uiso 1 1 calc R
C54 C 0.5710(4) 0.8046(9) 0.0505(3) 0.062(3) Uani 1 1 d .
H54A H 0.5542 0.8258 0.0232 0.074 Uiso 1 1 calc R
C55 C 0.5899(4) 0.8815(8) 0.0793(3) 0.065(3) Uani 1 1 d .
H55A H 0.5863 0.9556 0.0721 0.078 Uiso 1 1 calc R
C56 C 0.6141(3) 0.8515(7) 0.1186(3) 0.048(2) Uani 1 1 d .
H56A H 0.6269 0.9055 0.1386 0.058 Uiso 1 1 calc R
C57 C 0.6531(2) 0.5641(6) 0.1816(2) 0.0291(17) Uani 1 1 d .
C58 C 0.6782(3) 0.5007(7) 0.1703(3) 0.047(2) Uani 1 1 d .
H58A H 0.6996 0.5336 0.1652 0.056 Uiso 1 1 calc R
C59 C 0.6725(3) 0.3917(6) 0.1663(3) 0.051(3) Uani 1 1 d .
H59A H 0.6909 0.3493 0.1597 0.061 Uiso 1 1 calc R
C60 C 0.6402(3) 0.3426(7) 0.1719(3) 0.051(2) Uani 1 1 d .
H60A H 0.6352 0.2675 0.1672 0.062 Uiso 1 1 calc R
C61 C 0.6159(3) 0.4014(6) 0.1841(3) 0.040(2) Uani 1 1 d .
H61A H 0.5947 0.3674 0.1893 0.048 Uiso 1 1 calc R
C62 C 0.6223(2) 0.5135(6) 0.1889(2) 0.0325(18) Uani 1 1 d .
H62A H 0.6051 0.5551 0.1972 0.039 Uiso 1 1 calc R

loop_
_atom_site_aniso_label
_atom_site_aniso_U_11
_atom_site_aniso_U_22
_atom_site_aniso_U_33
_atom_site_aniso_U_23
_atom_site_aniso_U_13
_atom_site_aniso_U_12
Ir1 0.01857(15) 0.02263(15) 0.02194(15) -0.00244(11) 0.00680(11) -0.00139(11)
P1 0.0220(9) 0.0297(10) 0.0216(9) -0.0030(8) 0.0085(8) -0.0035(8)
P2 0.0218(9) 0.0227(9) 0.0289(10) -0.0004(8) 0.0105(8) -0.0005(8)
P3 0.0225(9) 0.0234(9) 0.0239(10) -0.0020(8) 0.0084(8) 0.0022(8)
C25 0.020(4) 0.034(4) 0.030(4) -0.009(3) 0.008(3) -0.004(3)
O1 0.050(4) 0.045(4) 0.041(4) -0.021(3) 0.018(3) -0.007(3)
Ir2 0.02263(15) 0.02136(15) 0.02379(16) 0.00013(11) 0.01147(12) -0.00184(11)
P4 0.0218(9) 0.0298(10) 0.0210(9) 0.0002(8) 0.0088(8) 0.0025(8)
P5 0.0277(10) 0.0249(10) 0.0263(10) 0.0008(8) 0.0153(8) -0.0008(8)
P6 0.0216(9) 0.0207(9) 0.0297(10) -0.0012(8) 0.0103(8) -0.0018(8)
C26 0.035(4) 0.028(4) 0.035(4) -0.002(3) 0.019(4) 0.000(4)
O2 0.038(3) 0.044(4) 0.066(4) -0.003(3) 0.026(3) -0.018(3)
C1 0.012(3) 0.040(4) 0.025(4) 0.000(3) 0.008(3) -0.002(3)
C2 0.020(4) 0.031(4) 0.029(4) -0.001(3) 0.005(3) -0.001(3)
C3 0.023(4) 0.043(5) 0.040(5) -0.016(4) 0.012(4) -0.004(4)
C4 0.024(4) 0.056(5) 0.033(4) -0.014(4) 0.015(4) -0.008(4)
C5 0.023(4) 0.039(4) 0.022(4) -0.009(3) 0.006(3) -0.013(3)
C6 0.024(4) 0.032(4) 0.019(4) -0.003(3) 0.007(3) -0.004(3)
C7 0.023(4) 0.029(4) 0.028(4) -0.001(3) 0.010(3) -0.001(3)
C8 0.033(4) 0.044(5) 0.034(5) 0.008(4) 0.013(4) -0.009(4)
F8A 0.056(3) 0.074(4) 0.029(3) 0.004(2) 0.015(2) -0.014(3)
F8B 0.063(4) 0.046(3) 0.073(4) 0.022(3) 0.041(3) 0.005(3)
F8C 0.044(3) 0.066(4) 0.047(3) 0.008(3) 0.019(3) -0.023(3)
C9 0.028(4) 0.051(5) 0.038(5) -0.013(4) 0.018(4) -0.004(4)
F9A 0.049(3) 0.052(3) 0.058(3) 0.002(3) 0.025(3) 0.018(3)
F9B 0.048(3) 0.074(4) 0.046(3) -0.030(3) 0.021(3) -0.005(3)
F9C 0.041(3) 0.075(4) 0.069(4) -0.019(3) 0.038(3) -0.008(3)
C10 0.028(4) 0.028(4) 0.030(4) 0.004(3) 0.011(3) -0.001(3)
C11 0.029(4) 0.033(4) 0.042(5) -0.005(4) 0.015(4) 0.003(4)
F11A 0.055(3) 0.053(3) 0.050(3) 0.008(2) 0.037(3) 0.012(2)
F11B 0.039(3) 0.047(3) 0.053(3) -0.004(2) 0.024(2) 0.013(2)
F11C 0.040(3) 0.064(3) 0.051(3) -0.029(3) 0.017(2) -0.004(3)
C12 0.033(4) 0.021(4) 0.047(5) 0.005(4) 0.013(4) 0.000(3)
F12A 0.050(3) 0.029(3) 0.092(4) 0.015(3) 0.032(3) 0.012(2)
F12B 0.046(3) 0.036(3) 0.107(5) 0.016(3) 0.010(3) -0.013(3)
F12C 0.106(5) 0.033(3) 0.081(4) 0.010(3) 0.064(4) -0.005(3)
C13 0.025(4) 0.035(4) 0.021(4) 0.005(3) 0.008(3) 0.004(3)
C14 0.025(4) 0.030(4) 0.026(4) 0.003(3) 0.014(3) 0.000(3)
C15 0.044(5) 0.036(4) 0.029(4) 0.004(3) 0.021(4) 0.010(4)
C16 0.038(5) 0.045(5) 0.024(4) 0.002(4) 0.012(4) 0.015(4)
C17 0.025(4) 0.046(5) 0.024(4) -0.011(3) 0.010(3) 0.003(4)
C18 0.021(4) 0.034(4) 0.026(4) 0.001(3) 0.015(3) 0.003(3)
C19 0.030(4) 0.035(4) 0.024(4) 0.002(3) 0.014(3) 0.006(3)
C20 0.033(4) 0.046(5) 0.030(4) -0.017(4) 0.015(4) -0.009(4)
F20A 0.041(3) 0.060(3) 0.037(3) -0.018(2) 0.017(2) -0.009(2)
F20B 0.031(3) 0.071(4) 0.056(3) -0.021(3) 0.023(3) -0.007(3)
F20C 0.058(3) 0.041(3) 0.036(3) -0.004(2) 0.018(2) -0.017(2)
C21 0.040(5) 0.045(5) 0.027(4) 0.007(4) 0.013(4) 0.016(4)
F21A 0.053(3) 0.073(4) 0.045(3) 0.016(3) 0.019(3) 0.039(3)
F21B 0.059(3) 0.048(3) 0.045(3) 0.017(2) 0.021(3) 0.005(3)
F21C 0.058(3) 0.060(3) 0.025(3) 0.002(2) 0.006(2) 0.009(3)
C22 0.029(4) 0.024(4) 0.036(4) 0.006(3) 0.020(3) 0.002(3)
C23 0.033(4) 0.032(4) 0.040(5) -0.005(4) 0.016(4) -0.003(4)
F23A 0.060(3) 0.034(3) 0.077(4) -0.023(3) 0.044(3) -0.011(2)
F23B 0.090(4) 0.025(3) 0.057(3) -0.001(2) 0.040(3) -0.012(3)
F23C 0.034(3) 0.036(3) 0.074(4) -0.009(3) 0.011(3) -0.011(2)
C24 0.043(5) 0.032(4) 0.042(5) -0.001(4) 0.020(4) -0.003(4)
F24A 0.045(3) 0.048(3) 0.045(3) 0.026(2) 0.021(2) 0.015(2)
F24B 0.035(3) 0.059(3) 0.053(3) 0.010(3) 0.023(2) 0.020(2)
F24C 0.028(2) 0.043(3) 0.035(3) 0.005(2) -0.001(2) -0.005(2)
C27 0.033(4) 0.019(4) 0.037(5) -0.001(3) 0.007(4) 0.004(3)
C28 0.057(6) 0.022(4) 0.041(5) -0.003(4) -0.004(4) 0.003(4)
C29 0.075(8) 0.024(5) 0.072(8) 0.005(5) -0.005(6) 0.010(5)
C30 0.059(7) 0.024(5) 0.076(8) -0.010(5) 0.011(6) 0.001(5)
C31 0.049(5) 0.028(4) 0.050(6) -0.014(4) 0.013(5) -0.008(4)
C32 0.043(5) 0.029(4) 0.035(5) -0.003(3) 0.015(4) -0.001(4)
C33 0.029(4) 0.021(4) 0.025(4) 0.002(3) 0.007(3) 0.006(3)
C34 0.032(4) 0.066(6) 0.031(5) 0.014(4) 0.016(4) 0.012(4)
C35 0.040(5) 0.089(7) 0.024(4) 0.005(4) 0.017(4) 0.013(5)
C36 0.045(5) 0.057(6) 0.020(4) 0.004(4) 0.010(4) 0.007(4)
C37 0.037(4) 0.034(4) 0.027(4) 0.003(3) 0.005(4) 0.001(4)
C38 0.025(4) 0.036(4) 0.026(4) 0.004(3) 0.008(3) -0.001(3)
C39 0.019(4) 0.030(4) 0.028(4) 0.000(3) 0.007(3) 0.005(3)
C40 0.039(5) 0.040(5) 0.038(5) 0.005(4) 0.019(4) 0.000(4)
C41 0.037(5) 0.035(5) 0.047(5) 0.002(4) 0.020(4) -0.009(4)
C42 0.029(4) 0.079(7) 0.037(5) 0.016(5) 0.017(4) -0.001(5)
C43 0.029(4) 0.064(6) 0.041(5) -0.009(4) 0.016(4) 0.007(4)
C44 0.027(4) 0.041(5) 0.030(4) -0.010(4) 0.007(3) 0.001(4)
C45 0.037(4) 0.023(4) 0.032(4) -0.004(3) 0.022(4) -0.004(3)
C46 0.028(4) 0.077(7) 0.039(5) 0.026(5) 0.021(4) 0.019(4)
C47 0.035(5) 0.077(7) 0.047(6) 0.012(5) 0.020(4) 0.018(5)
C48 0.035(5) 0.060(6) 0.063(7) -0.009(5) 0.030(5) -0.013(5)
C49 0.045(6) 0.103(9) 0.046(6) 0.015(6) 0.026(5) -0.023(6)
C50 0.050(6) 0.084(7) 0.025(5) 0.001(5) 0.012(4) -0.023(5)
C51 0.036(4) 0.032(4) 0.031(4) 0.003(3) 0.023(4) 0.003(3)
C52 0.038(5) 0.041(5) 0.036(5) -0.003(4) 0.020(4) -0.004(4)
C53 0.039(5) 0.067(7) 0.034(5) -0.001(4) 0.015(4) -0.008(5)
C54 0.078(8) 0.075(8) 0.032(5) 0.012(5) 0.026(5) 0.020(6)
C55 0.107(9) 0.052(6) 0.035(6) 0.012(5) 0.033(6) 0.024(6)
C56 0.074(7) 0.041(5) 0.026(5) 0.010(4) 0.020(5) 0.007(5)
C57 0.029(4) 0.031(4) 0.022(4) 0.004(3) 0.008(3) 0.003(3)
C58 0.055(6) 0.032(5) 0.070(6) -0.001(4) 0.043(5) 0.000(4)
C59 0.071(7) 0.018(4) 0.088(7) -0.003(4) 0.058(6) 0.005(4)
C60 0.065(6) 0.030(5) 0.069(7) 0.000(5) 0.040(6) -0.001(5)
C61 0.028(4) 0.033(4) 0.062(6) 0.001(4) 0.022(4) -0.006(4)
C62 0.026(4) 0.036(4) 0.039(5) -0.001(4) 0.018(4) -0.005(3)

loop_
_atom_type_symbol
_atom_type_description
_atom_type_scat_dispersion_real
_atom_type_scat_dispersion_imag
_atom_type_scat_source
C C 0.0033 0.0016 'International Tables Vol C Tables 4.2.6.8 and 6.1.1.4'
H H 0.0000 0.0000 'International Tables Vol C Tables 4.2.6.8 and 6.1.1.4'
O O 0.0106 0.0060 'International Tables Vol C Tables 4.2.6.8 and 6.1.1.4'
F F 0.0171 0.0103 'International Tables Vol C Tables 4.2.6.8 and 6.1.1.4'
P P 0.1023 0.0942 'International Tables Vol C Tables 4.2.6.8 and 6.1.1.4'
Ir Ir -1.4442 7.9887 'International Tables Vol C Tables 4.2.6.8 and 6.1.1.4'

loop_
_geom_angle_atom_site_label_1
_geom_angle_atom_site_label_2
_geom_angle_atom_site_label_3
_geom_angle
_geom_angle_site_symmetry_1
_geom_angle_site_symmetry_3
C25 Ir1 P2 97.0(2) . .
C25 Ir1 P1 98.7(2) . .
P2 Ir1 P1 118.71(7) . .
C25 Ir1 P3 94.1(2) . .
P2 Ir1 P3 119.26(7) . .
P1 Ir1 P3 118.09(7) . .
C25 Ir1 Ir2 130.3(2) . .
P2 Ir1 Ir2 102.40(5) . .
P1 Ir1 Ir2 32.27(5) . .
P3 Ir1 Ir2 114.31(5) . .
C25 Ir1 Ir2 159.2(2) . 2_655
P2 Ir1 Ir2 75.67(5) . 2_655
P1 Ir1 Ir2 101.86(5) . 2_655
P3 Ir1 Ir2 73.52(5) . 2_655
Ir2 Ir1 Ir2 70.553(5) . 2_655
C25 Ir1 Ir1 135.8(2) . 2_655
P2 Ir1 Ir1 50.39(5) . 2_655
P1 Ir1 Ir1 79.03(5) . 2_655
P3 Ir1 Ir1 126.20(5) . 2_655
Ir2 Ir1 Ir1 53.349(3) . 2_655
Ir2 Ir1 Ir1 52.722(5) 2_655 2_655
C7 P1 C8 99.1(4) . .
C7 P1 C9 95.6(3) . .
C8 P1 C9 96.5(4) . .
C7 P1 Ir1 125.6(2) . .
C8 P1 Ir1 118.9(3) . .
C9 P1 Ir1 115.3(3) . .
C22 P2 C23 97.2(3) . .
C22 P2 C24 100.6(4) . .
C23 P2 C24 95.3(4) . .
C22 P2 Ir1 124.4(2) . .
C23 P2 Ir1 116.0(3) . .
C24 P2 Ir1 117.9(3) . .
C33 P3 C39 100.9(3) . .
C33 P3 C27 102.1(3) . .
C39 P3 C27 101.9(4) . .
C33 P3 Ir1 116.0(2) . .
C39 P3 Ir1 116.5(2) . .
C27 P3 Ir1 117.0(3) . .
O1 C25 Ir1 178.5(7) . .
C26 Ir2 P6 97.9(2) . .
C26 Ir2 P4 98.4(2) . 2_655
P6 Ir2 P4 119.14(7) . 2_655
C26 Ir2 P5 92.5(2) . .
P6 Ir2 P5 119.71(7) . .
P4 Ir2 P5 117.59(7) 2_655 .
C26 Ir2 Ir1 158.2(2) . .
P6 Ir2 Ir1 75.66(5) . .
P4 Ir2 Ir1 102.93(5) 2_655 .
P5 Ir2 Ir1 73.58(5) . .
C26 Ir2 Ir1 127.9(2) . 2_655
P6 Ir2 Ir1 102.12(5) . 2_655
P4 Ir2 Ir1 30.58(5) 2_655 2_655
P5 Ir2 Ir1 116.85(5) . 2_655
Ir1 Ir2 Ir1 73.929(6) . 2_655
C26 Ir2 Ir2 135.0(2) . 2_655
P6 Ir2 Ir2 49.24(5) . 2_655
P4 Ir2 Ir2 79.58(5) 2_655 2_655
P5 Ir2 Ir2 128.58(5) . 2_655
Ir1 Ir2 Ir2 55.057(5) . 2_655
Ir1 Ir2 Ir2 54.390(3) 2_655 2_655
C19 P4 C20 98.8(4) . .
C19 P4 C21 95.8(4) . .
C20 P4 C21 96.5(4) . .
C19 P4 Ir2 126.0(3) . 2_655
C20 P4 Ir2 119.5(3) . 2_655
C21 P4 Ir2 114.3(3) . 2_655
C45 P5 C57 103.0(3) . .
C45 P5 C51 102.4(3) . .
C57 P5 C51 101.5(3) . .
C45 P5 Ir2 113.7(2) . .
C57 P5 Ir2 118.4(2) . .
C51 P5 Ir2 115.7(2) . .
C10 P6 C12 97.2(3) . .
C10 P6 C11 101.1(4) . .
C12 P6 C11 94.3(4) . .
C10 P6 Ir2 123.1(3) . .
C12 P6 Ir2 118.3(3) . .
C11 P6 Ir2 117.3(3) . .
O2 C26 Ir2 178.0(7) . .
C6 C1 C2 121.0(7) . .
C6 C1 H1A 119.5 . .
C2 C1 H1A 119.5 . .
C3 C2 C1 118.0(7) . .
C3 C2 C10 121.4(7) . .
C1 C2 C10 120.6(7) . .
C2 C3 C4 120.8(7) . .
C2 C3 H3A 119.6 . .
C4 C3 H3A 119.6 . .
C5 C4 C3 121.0(7) . .
C5 C4 H4A 119.5 . .
C3 C4 H4A 119.5 . .
C4 C5 C6 120.1(7) . .
C4 C5 H5A 119.9 . .
C6 C5 H5A 119.9 . .
C1 C6 C5 119.0(7) . .
C1 C6 C7 119.3(6) . .
C5 C6 C7 121.7(7) . .
C6 C7 P1 118.0(5) . .
C6 C7 H7A 107.8 . .
P1 C7 H7A 107.8 . .
C6 C7 H7B 107.8 . .
P1 C7 H7B 107.8 . .
H7A C7 H7B 107.1 . .
F8B C8 F8C 107.2(7) . .
F8B C8 F8A 107.3(7) . .
F8C C8 F8A 105.7(7) . .
F8B C8 P1 110.2(6) . .
F8C C8 P1 115.8(6) . .
F8A C8 P1 110.4(6) . .
F9B C9 F9A 108.2(7) . .
F9B C9 F9C 106.3(7) . .
F9A C9 F9C 106.5(7) . .
F9B C9 P1 112.7(6) . .
F9A C9 P1 108.7(5) . .
F9C C9 P1 114.0(6) . .
C2 C10 P6 114.2(5) . .
C2 C10 H10A 108.7 . .
P6 C10 H10A 108.7 . .
C2 C10 H10B 108.7 . .
P6 C10 H10B 108.7 . .
H10A C10 H10B 107.6 . .
F11C C11 F11B 106.5(6) . .
F11C C11 F11A 107.2(7) . .
F11B C11 F11A 106.0(6) . .
F11C C11 P6 110.9(5) . .
F11B C11 P6 115.6(6) . .
F11A C11 P6 110.2(5) . .
F12C C12 F12B 108.4(7) . .
F12C C12 F12A 105.3(7) . .
F12B C12 F12A 105.5(7) . .
F12C C12 P6 110.5(5) . .
F12B C12 P6 111.6(6) . .
F12A C12 P6 115.1(6) . .
C18 C13 C14 122.1(7) . .
C18 C13 H13A 119.0 . .
C14 C13 H13A 119.0 . .
C15 C14 C13 119.1(7) . .
C15 C14 C22 120.6(7) . .
C13 C14 C22 120.4(6) . .
C14 C15 C16 119.7(7) . .
C14 C15 H15A 120.1 . .
C16 C15 H15A 120.1 . .
C17 C16 C15 120.5(7) . .
C17 C16 H16A 119.8 . .
C15 C16 H16A 119.8 . .
C16 C17 C18 120.0(7) . .
C16 C17 H17A 120.0 . .
C18 C17 H17A 120.0 . .
C13 C18 C17 118.6(7) . .
C13 C18 C19 120.8(7) . .
C17 C18 C19 120.5(7) . .
C18 C19 P4 118.2(5) . .
C18 C19 H19A 107.8 . .
P4 C19 H19A 107.8 . .
C18 C19 H19B 107.8 . .
P4 C19 H19B 107.8 . .
H19A C19 H19B 107.1 . .
F20C C20 F20B 107.0(7) . .
F20C C20 F20A 106.2(6) . .
F20B C20 F20A 105.0(6) . .
F20C C20 P4 111.0(5) . .
F20B C20 P4 111.7(6) . .
F20A C20 P4 115.4(6) . .
F21A C21 F21B 107.8(7) . .
F21A C21 F21C 105.5(6) . .
F21B C21 F21C 106.0(7) . .
F21A C21 P4 112.6(6) . .
F21B C21 P4 109.8(6) . .
F21C C21 P4 114.6(6) . .
C14 C22 P2 114.2(5) . .
C14 C22 H22A 108.7 . .
P2 C22 H22A 108.7 . .
C14 C22 H22B 108.7 . .
P2 C22 H22B 108.7 . .
H22A C22 H22B 107.6 . .
F23C C23 F23B 107.1(7) . .
F23C C23 F23A 106.7(7) . .
F23B C23 F23A 106.0(6) . .
F23C C23 P2 109.3(5) . .
F23B C23 P2 115.5(6) . .
F23A C23 P2 111.8(5) . .
F24C C24 F24A 107.4(7) . .
F24C C24 F24B 107.2(7) . .
F24A C24 F24B 106.0(6) . .
F24C C24 P2 110.8(5) . .
F24A C24 P2 115.2(6) . .
F24B C24 P2 109.9(6) . .
C32 C27 C28 119.8(7) . .
C32 C27 P3 120.9(6) . .
C28 C27 P3 119.1(6) . .
C29 C28 C27 119.1(8) . .
C29 C28 H28A 120.4 . .
C27 C28 H28A 120.4 . .
C28 C29 C30 120.7(9) . .
C28 C29 H29A 119.6 . .
C30 C29 H29A 119.6 . .
C29 C30 C31 120.4(8) . .
C29 C30 H30A 119.8 . .
C31 C30 H30A 119.8 . .
C32 C31 C30 119.0(8) . .
C32 C31 H31A 120.5 . .
C30 C31 H31A 120.5 . .
C31 C32 C27 120.9(8) . .
C31 C32 H32A 119.5 . .
C27 C32 H32A 119.5 . .
C38 C33 C34 118.2(7) . .
C38 C33 P3 122.4(6) . .
C34 C33 P3 119.3(6) . .
C35 C34 C33 120.5(8) . .
C35 C34 H34A 119.7 . .
C33 C34 H34A 119.7 . .
C34 C35 C36 121.3(8) . .
C34 C35 H35A 119.3 . .
C36 C35 H35A 119.3 . .
C37 C36 C35 118.7(7) . .
C37 C36 H36A 120.7 . .
C35 C36 H36A 120.7 . .
C36 C37 C38 120.5(8) . .
C36 C37 H37A 119.8 . .
C38 C37 H37A 119.8 . .
C33 C38 C37 120.7(7) . .
C33 C38 H38A 119.6 . .
C37 C38 H38A 119.6 . .
C44 C39 C40 117.7(7) . .
C44 C39 P3 124.4(6) . .
C40 C39 P3 117.7(6) . .
C41 C40 C39 120.2(8) . .
C41 C40 H40A 119.9 . .
C39 C40 H40A 119.9 . .
C42 C41 C40 120.8(8) . .
C42 C41 H41A 119.6 . .
C40 C41 H41A 119.6 . .
C41 C42 C43 119.8(8) . .
C41 C42 H42A 120.1 . .
C43 C42 H42A 120.1 . .
C44 C43 C42 118.3(8) . .
C44 C43 H43A 120.8 . .
C42 C43 H43A 120.8 . .
C43 C44 C39 123.0(8) . .
C43 C44 H44A 118.5 . .
C39 C44 H44A 118.5 . .
C50 C45 C46 119.0(8) . .
C50 C45 P5 123.3(7) . .
C46 C45 P5 117.6(6) . .
C47 C46 C45 120.3(8) . .
C47 C46 H46A 119.8 . .
C45 C46 H46A 119.8 . .
C48 C47 C46 119.3(9) . .
C48 C47 H47A 120.4 . .
C46 C47 H47A 120.4 . .
C49 C48 C47 120.9(9) . .
C49 C48 H48A 119.6 . .
C47 C48 H48A 119.6 . .
C48 C49 C50 121.3(9) . .
C48 C49 H49A 119.4 . .
C50 C49 H49A 119.4 . .
C45 C50 C49 119.3(9) . .
C45 C50 H50A 120.4 . .
C49 C50 H50A 120.4 . .
C52 C51 C56 117.7(8) . .
C52 C51 P5 124.1(6) . .
C56 C51 P5 118.1(6) . .
C51 C52 C53 120.5(8) . .
C51 C52 H52A 119.8 . .
C53 C52 H52A 119.8 . .
C54 C53 C52 119.8(9) . .
C54 C53 H53A 120.1 . .
C52 C53 H53A 120.1 . .
C53 C54 C55 121.1(9) . .
C53 C54 H54A 119.5 . .
C55 C54 H54A 119.5 . .
C54 C55 C56 119.7(10) . .
C54 C55 H55A 120.1 . .
C56 C55 H55A 120.1 . .
C55 C56 C51 121.2(9) . .
C55 C56 H56A 119.4 . .
C51 C56 H56A 119.4 . .
C62 C57 C58 117.9(7) . .
C62 C57 P5 119.9(6) . .
C58 C57 P5 121.9(6) . .
C59 C58 C57 121.0(8) . .
C59 C58 H58A 119.5 . .
C57 C58 H58A 119.5 . .
C58 C59 C60 120.5(8) . .
C58 C59 H59A 119.8 . .
C60 C59 H59A 119.8 . .
C61 C60 C59 120.1(8) . .
C61 C60 H60A 120.0 . .
C59 C60 H60A 120.0 . .
C60 C61 C62 119.2(8) . .
C60 C61 H61A 120.4 . .
C62 C61 H61A 120.4 . .
C57 C62 C61 121.2(8) . .
C57 C62 H62A 119.4 . .
C61 C62 H62A 119.4 . .

loop_
_geom_bond_atom_site_label_1
_geom_bond_atom_site_label_2
_geom_bond_distance
_geom_bond_site_symmetry_2
Ir1 C25 1.920(8) .
Ir1 P2 2.222(2) .
Ir1 P1 2.241(2) .
Ir1 P3 2.331(2) .
P1 C7 1.851(7) .
P1 C8 1.882(8) .
P1 C9 1.902(8) .
P2 C22 1.842(7) .
P2 C23 1.884(8) .
P2 C24 1.901(9) .
P3 C33 1.829(7) .
P3 C39 1.833(8) .
P3 C27 1.839(7) .
C25 O1 1.137(9) .
Ir2 C26 1.935(8) .
Ir2 P6 2.228(2) .
Ir2 P4 2.246(2) 2_655
Ir2 P5 2.326(2) .
P4 C19 1.850(7) .
P4 C20 1.876(8) .
P4 C21 1.878(8) .
P4 Ir2 2.246(2) 2_655
P5 C45 1.828(8) .
P5 C57 1.829(8) .
P5 C51 1.830(8) .
P6 C10 1.856(8) .
P6 C12 1.885(8) .
P6 C11 1.909(8) .
C26 O2 1.133(9) .
C1 C6 1.386(10) .
C1 C2 1.409(10) .
C1 H1A 0.9500 .
C2 C3 1.366(11) .
C2 C10 1.494(10) .
C3 C4 1.388(11) .
C3 H3A 0.9500 .
C4 C5 1.356(11) .
C4 H4A 0.9500 .
C5 C6 1.387(10) .
C5 H5A 0.9500 .
C6 C7 1.515(10) .
C7 H7A 0.9900 .
C7 H7B 0.9900 .
C8 F8B 1.314(10) .
C8 F8C 1.342(9) .
C8 F8A 1.359(9) .
C9 F9B 1.313(9) .
C9 F9A 1.338(10) .
C9 F9C 1.345(9) .
C10 H10A 0.9900 .
C10 H10B 0.9900 .
C11 F11C 1.323(9) .
C11 F11B 1.334(9) .
C11 F11A 1.346(9) .
C12 F12C 1.317(10) .
C12 F12B 1.328(9) .
C12 F12A 1.337(9) .
C13 C18 1.347(10) .
C13 C14 1.410(10) .
C13 H13A 0.9500 .
C14 C15 1.369(10) .
C14 C22 1.530(10) .
C15 C16 1.402(11) .
C15 H15A 0.9500 .
C16 C17 1.370(11) .
C16 H16A 0.9500 .
C17 C18 1.417(10) .
C17 H17A 0.9500 .
C18 C19 1.499(10) .
C19 H19A 0.9900 .
C19 H19B 0.9900 .
C20 F20C 1.334(10) .
C20 F20B 1.342(9) .
C20 F20A 1.361(9) .
C21 F21A 1.333(9) .
C21 F21B 1.341(10) .
C21 F21C 1.353(9) .
C22 H22A 0.9900 .
C22 H22B 0.9900 .
C23 F23C 1.339(9) .
C23 F23B 1.345(9) .
C23 F23A 1.349(9) .
C24 F24C 1.324(9) .
C24 F24A 1.344(9) .
C24 F24B 1.356(10) .
C27 C32 1.390(11) .
C27 C28 1.411(11) .
C28 C29 1.379(12) .
C28 H28A 0.9500 .
C29 C30 1.387(14) .
C29 H29A 0.9500 .
C30 C31 1.402(13) .
C30 H30A 0.9500 .
C31 C32 1.381(11) .
C31 H31A 0.9500 .
C32 H32A 0.9500 .
C33 C38 1.375(10) .
C33 C34 1.382(11) .
C34 C35 1.374(11) .
C34 H34A 0.9500 .
C35 C36 1.383(12) .
C35 H35A 0.9500 .
C36 C37 1.354(11) .
C36 H36A 0.9500 .
C37 C38 1.407(10) .
C37 H37A 0.9500 .
C38 H38A 0.9500 .
C39 C44 1.378(10) .
C39 C40 1.406(11) .
C40 C41 1.388(11) .
C40 H40A 0.9500 .
C41 C42 1.367(12) .
C41 H41A 0.9500 .
C42 C43 1.413(13) .
C42 H42A 0.9500 .
C43 C44 1.371(11) .
C43 H43A 0.9500 .
C44 H44A 0.9500 .
C45 C50 1.385(11) .
C45 C46 1.394(11) .
C46 C47 1.392(12) .
C46 H46A 0.9500 .
C47 C48 1.388(13) .
C47 H47A 0.9500 .
C48 C49 1.325(13) .
C48 H48A 0.9500 .
C49 C50 1.408(13) .
C49 H49A 0.9500 .
C50 H50A 0.9500 .
C51 C52 1.382(11) .
C51 C56 1.384(11) .
C52 C53 1.389(12) .
C52 H52A 0.9500 .
C53 C54 1.341(14) .
C53 H53A 0.9500 .
C54 C55 1.361(15) .
C54 H54A 0.9500 .
C55 C56 1.367(12) .
C55 H55A 0.9500 .
C56 H56A 0.9500 .
C57 C62 1.378(10) .
C57 C58 1.386(11) .
C58 C59 1.365(11) .
C58 H58A 0.9500 .
C59 C60 1.385(13) .
C59 H59A 0.9500 .
C60 C61 1.351(13) .
C60 H60A 0.9500 .
C61 C62 1.408(11) .
C61 H61A 0.9500 .
C62 H62A 0.9500 .

loop_
_geom_torsion_atom_site_label_1
_geom_torsion_atom_site_label_2
_geom_torsion_atom_site_label_3
_geom_torsion_atom_site_label_4
_geom_torsion
C1 C6 C7 P1 -105.1(7)
C1 C10 C11 P6 93.2(5)
C13 C14 C22 P2 91.7(7)
C13 C18 C19 P4 111.3(7)
